data_4350095
loop_
_publ_author_name
'Liberka, Michal'
'Kobylarczyk, Jedrzej'
'Muziol, Tadeusz M.'
'Ohkoshi, Shin-ichi'
'Chorazy, Szymon'
'Podgajny, Robert'

_publ_section_title
;
 A heterotrimetallic synthetic approach in versatile functionalization of
 nanosized {MxCu13--xW7}3+ and {M1Cu8W6} (M = Co, Ni, Mn, Fe)
 metal--cyanide magnetic clusters
;
_journal_issue 11
_journal_name_full 'Inorganic Chemistry Frontiers'
_journal_page_first 3104
_journal_paper_doi 10.1039/C9QI00898E
_journal_volume 6
_journal_year 2019
_chemical_formula_moiety 'C138 H168 Co Cu8 N72 O18 W6'
_chemical_formula_sum 'C138 H168 Co Cu8 N72 O18 W6'
_chemical_formula_weight 4793.78
_space_group_IT_number 2
_space_group_name_Hall '-P 1'
_space_group_name_H-M_alt 'P -1'
_symmetry_cell_setting triclinic
_symmetry_Int_Tables_number 2
_symmetry_space_group_name_Hall '-P 1'
_symmetry_space_group_name_H-M 'P -1'
_atom_sites_solution_hydrogens geom
_audit_conform_dict_location ftp://ftp.iucr.org/pub/cif_core.dic
_audit_conform_dict_name cif_core.dic
_audit_conform_dict_version 2.4.3
_audit_creation_date 2019-06-10T23:08:36-00:00
_audit_creation_method 'WinGX routine CIF_UPDATE'
_audit_update_record
;
2019-06-30 deposited with the CCDC.	2019-09-04 downloaded from the CCDC.
;
_cell_angle_alpha 96.994(7)
_cell_angle_beta 104.782(7)
_cell_angle_gamma 109.072(8)
_cell_formula_units_Z 1
_cell_length_a 17.5625(7)
_cell_length_b 17.6025(8)
_cell_length_c 17.9412(7)
_cell_measurement_reflns_used 68489
_cell_measurement_temperature 100(2)
_cell_measurement_theta_max 27.485
_cell_measurement_theta_min 3.001
_cell_measurement_wavelength 0.71075
_cell_volume 4939.1(5)
_computing_molecular_graphics 'Ortep for Windows (Farrugia, 2012)'
_computing_publication_material 'WinGX publication routines (Farrugia, 2012)'
_computing_structure_refinement 'SHELXL-2014/7 (Sheldrick, 2014)'
_diffrn_ambient_temperature 100(2)
_diffrn_measured_fraction_theta_full 0.991
_diffrn_measured_fraction_theta_max 0.977
_diffrn_measurement_device_type 'Rigaku R-AXIS RAPID'
_diffrn_measurement_method \w
_diffrn_radiation_probe x-ray
_diffrn_radiation_type MoK\a
_diffrn_radiation_wavelength 0.71075
_diffrn_reflns_av_R_equivalents 0.1043
_diffrn_reflns_av_unetI/netI 0.1053
_diffrn_reflns_Laue_measured_fraction_full 0.991
_diffrn_reflns_Laue_measured_fraction_max 0.977
_diffrn_reflns_limit_h_max 22
_diffrn_reflns_limit_h_min -22
_diffrn_reflns_limit_k_max 22
_diffrn_reflns_limit_k_min -22
_diffrn_reflns_limit_l_max 23
_diffrn_reflns_limit_l_min -21
_diffrn_reflns_number 68489
_diffrn_reflns_point_group_measured_fraction_full 0.991
_diffrn_reflns_point_group_measured_fraction_max 0.977
_diffrn_reflns_theta_full 25.242
_diffrn_reflns_theta_max 27.485
_diffrn_reflns_theta_min 3.001
_diffrn_standards_number 0
_exptl_absorpt_coefficient_mu 4.469
_exptl_absorpt_correction_T_max 1.0000
_exptl_absorpt_correction_T_min 0.3553
_exptl_absorpt_correction_type multi-scan
_exptl_absorpt_process_details 'ABSCOR (Rigaku, 1995)'
_exptl_crystal_colour violet
_exptl_crystal_density_diffrn 1.612
_exptl_crystal_density_method 'not measured'
_exptl_crystal_description block
_exptl_crystal_F_000 2347
_exptl_crystal_preparation 'Magnetic properties'
_exptl_crystal_size_max 0.13
_exptl_crystal_size_mid 0.12
_exptl_crystal_size_min 0.08
_refine_diff_density_max 5.536
_refine_diff_density_min -6.024
_refine_diff_density_rms 0.354
_refine_ls_extinction_method none
_refine_ls_goodness_of_fit_ref 1.09
_refine_ls_hydrogen_treatment constr
_refine_ls_matrix_type full
_refine_ls_number_constraints 0
_refine_ls_number_parameters 1186
_refine_ls_number_reflns 22136
_refine_ls_number_restraints 135
_refine_ls_restrained_S_all 1.088
_refine_ls_R_factor_all 0.1412
_refine_ls_R_factor_gt 0.1099
_refine_ls_shift/su_max 0
_refine_ls_shift/su_mean 0
_refine_ls_structure_factor_coef Fsqd
_refine_ls_weighting_details 'w=1/[\s^2^(Fo^2^)+(0.1436P)^2^+132.1305P] where P=(Fo^2^+2Fc^2^)/3'
_refine_ls_weighting_scheme calc
_refine_ls_wR_factor_gt 0.2699
_refine_ls_wR_factor_ref 0.2901
_reflns_Friedel_coverage 0
_reflns_number_gt 16858
_reflns_number_total 22136
_reflns_threshold_expression 'I > 2\s(I)'
_cod_data_source_file c9qi00898e2.cif
_cod_data_source_block Co1Cu8W6
_cod_database_code 4350095
_shelx_estimated_absorpt_t_min 0.594
_shelx_estimated_absorpt_t_max 0.716

loop_
_symmetry_equiv_pos_as_xyz
'x, y, z'
'-x, -y, -z'

loop_
_atom_site_label
_atom_site_type_symbol
_atom_site_fract_x
_atom_site_fract_y
_atom_site_fract_z
_atom_site_U_iso_or_equiv
_atom_site_adp_type
_atom_site_occupancy
_atom_site_site_symmetry_order
_atom_site_calc_flag
_atom_site_refinement_flags_posn
_atom_site_refinement_flags_adp
_atom_site_refinement_flags_occupancy
_atom_site_disorder_assembly
_atom_site_disorder_group
W1 W 0.40065(4) 0.71565(4) 0.35810(3) 0.02127(16) Uani 1 1 d . . . . .
W2 W 0.55734(4) 0.68668(4) 0.78321(3) 0.02264(16) Uani 1 1 d . . . . .
W3 W 0.81438(4) 0.66854(4) 0.50599(3) 0.02168(16) Uani 1 1 d . . . . .
Cu3 Cu 0.26788(12) 0.67498(13) 0.59299(11) 0.0267(4) Uani 1 1 d . . . . .
Cu1 Cu 0.82810(12) 0.58601(13) 0.78502(11) 0.0281(4) Uani 1 1 d . . . . .
Co1 Co 0.5 0.5 0.5 0.0198(6) Uani 1 2 d S . P . .
Cu4 Cu 0.61210(11) 0.64829(12) 0.22069(10) 0.0243(4) Uani 1 1 d . . . . .
Cu2 Cu 0.70105(12) 0.88631(12) 0.61761(11) 0.0257(4) Uani 1 1 d . . . . .
O3 O 0.7346(18) 0.3976(19) 1.0761(18) 0.141(11) Uani 1 1 d . . . . .
O5 O 0.9479(11) 0.9501(11) 0.3455(10) 0.073(5) Uani 1 1 d . U . . .
O6 O 0.9532(18) 0.6586(18) 0.2534(17) 0.126(9) Uani 1 1 d . U . . .
N9 N 0.4353(10) 0.6727(11) 0.8982(9) 0.041(4) Uani 1 1 d . . . . .
N12 N 0.3780(8) 0.6910(10) 0.6714(8) 0.031(3) Uani 1 1 d . . . . .
N11 N 0.7033(11) 0.7463(11) 0.9592(11) 0.049(4) Uani 1 1 d . . . . .
N10 N 0.5705(17) 0.8769(12) 0.8467(11) 0.076(7) Uani 1 1 d . . . . .
N13 N 0.7111(9) 0.6203(9) 0.7725(8) 0.032(3) Uani 1 1 d . . . . .
N4 N 0.3266(8) 0.7036(9) 0.5106(8) 0.029(3) Uani 1 1 d . . . . .
N6 N 0.2390(9) 0.7802(10) 0.3360(8) 0.032(3) Uani 1 1 d . . . . .
N7 N 0.3402(11) 0.7243(12) 0.1704(10) 0.049(4) Uani 1 1 d . . . . .
N5 N 0.5028(10) 0.9088(9) 0.3567(10) 0.040(4) Uani 1 1 d . . . . .
N1 N 0.5350(9) 0.6798(9) 0.2722(8) 0.031(3) Uani 1 1 d . . . . .
N3 N 0.5790(9) 0.8002(8) 0.5084(8) 0.030(3) Uani 1 1 d . . . . .
N21 N 1.0074(8) 0.7672(9) 0.6352(8) 0.030(3) Uani 1 1 d . . . . .
N20 N 0.8293(8) 0.6094(9) 0.6767(7) 0.030(3) Uani 1 1 d . . . . .
N18 N 0.7662(8) 0.8170(9) 0.5924(7) 0.028(3) Uani 1 1 d . . . . .
N19 N 0.6863(8) 0.6483(8) 0.3281(8) 0.027(3) Uani 1 1 d . . . . .
N23 N 0.8957(10) 0.8326(10) 0.4358(9) 0.040(4) Uani 1 1 d . . . . .
N22 N 0.9276(9) 0.6191(11) 0.4007(8) 0.041(4) Uani 1 1 d . . . . .
N14 N 0.5035(8) 0.5716(8) 0.6029(8) 0.025(3) Uani 1 1 d . . . . .
N2 N 0.4450(8) 0.5679(8) 0.4324(7) 0.023(3) Uani 1 1 d . . . . .
N17 N 0.6175(8) 0.5825(8) 0.5084(7) 0.023(3) Uani 1 1 d . . . . .
N15 N 0.6599(8) 0.8128(8) 0.6880(7) 0.027(3) Uani 1 1 d . . . . .
N16 N 0.5248(8) 0.5072(10) 0.2012(8) 0.031(3) Uani 1 1 d . . . . .
N24 N 0.2445(9) 0.5342(9) 0.5500(8) 0.030(3) Uani 1 1 d . . . . .
N8 N 0.7544(8) 0.4640(9) 0.7332(7) 0.025(3) Uani 1 1 d . . . . .
N27 N 0.8349(10) 0.5673(10) 0.8979(9) 0.041(4) Uani 1 1 d . . . . .
N26 N 0.9101(9) 0.7087(10) 0.8458(9) 0.040(4) Uani 1 1 d . . . . .
N25 N 0.9505(10) 0.5660(10) 0.8126(8) 0.041(4) Uani 1 1 d . . . . .
N28 N 0.6371(9) 0.9628(9) 0.6413(8) 0.031(3) Uani 1 1 d . . . . .
N29 N 0.8103(10) 0.9840(9) 0.7193(8) 0.036(3) Uani 1 1 d . . . . .
N30 N 0.7468(9) 0.9690(8) 0.5517(8) 0.028(3) Uani 1 1 d . . . . .
N31 N 0.2035(9) 0.6519(9) 0.6775(8) 0.034(3) Uani 1 1 d . . . . .
N32 N 0.2698(9) 0.8047(9) 0.6315(9) 0.034(3) Uani 1 1 d . . . . .
N33 N 0.1503(9) 0.6575(9) 0.5178(8) 0.033(3) Uani 1 1 d . . . . .
N34 N 0.5429(9) 0.6535(9) 0.1088(7) 0.027(3) Uani 1 1 d . . . . .
N35 N 0.6934(10) 0.7795(9) 0.2180(7) 0.033(3) Uani 1 1 d . . . . .
N36 N 0.6899(8) 0.6162(9) 0.1620(7) 0.024(3) Uani 1 1 d . . . . .
C9 C 0.4806(12) 0.6781(12) 0.8621(11) 0.038(4) Uani 1 1 d . . . . .
C10 C 0.5678(11) 0.8112(14) 0.8288(11) 0.043(5) Uani 1 1 d . . . . .
C11 C 0.6517(10) 0.7246(11) 0.8967(9) 0.032(4) Uani 1 1 d . . . . .
C12 C 0.4416(11) 0.6918(10) 0.7112(10) 0.030(3) Uani 1 1 d . U . . .
C13 C 0.6577(12) 0.6435(10) 0.7763(9) 0.032(4) Uani 1 1 d . . . . .
C3 C 0.5165(9) 0.7703(9) 0.4565(8) 0.022(3) Uani 1 1 d . . . . .
C1 C 0.4893(9) 0.6916(10) 0.3032(9) 0.026(3) Uani 1 1 d . . . . .
C7 C 0.3587(13) 0.7196(13) 0.2326(12) 0.043(5) Uani 1 1 d . . . . .
C6 C 0.2971(10) 0.7590(10) 0.3417(9) 0.029(3) Uani 1 1 d . . . . .
C4 C 0.3563(10) 0.7111(11) 0.4592(9) 0.029(4) Uani 1 1 d . . . . .
C5 C 0.4656(11) 0.8408(12) 0.3581(10) 0.032(4) Uani 1 1 d . . . . .
C20 C 0.8239(10) 0.6278(10) 0.6149(9) 0.028(3) Uani 1 1 d . . . . .
C18 C 0.7870(10) 0.7658(10) 0.5676(9) 0.026(3) Uani 1 1 d . U . . .
C19 C 0.7300(8) 0.6532(10) 0.3890(7) 0.020(3) Uani 1 1 d . . . . .
C23 C 0.8682(13) 0.7770(15) 0.4632(11) 0.050(6) Uani 1 1 d . . . . .
C22 C 0.8909(9) 0.6382(11) 0.4394(8) 0.027(3) Uani 1 1 d . . . . .
C21 C 0.9410(10) 0.7345(10) 0.5901(9) 0.025(3) Uani 1 1 d . U . . .
C17 C 0.6883(10) 0.6147(10) 0.5110(8) 0.025(3) Uani 1 1 d . . . . .
C2 C 0.4308(9) 0.6190(9) 0.4064(8) 0.022(3) Uani 1 1 d . . . . .
C14 C 0.5213(9) 0.6115(10) 0.6677(11) 0.027(4) Uani 1 1 d . . . . .
C15 C 0.6254(9) 0.7668(9) 0.7210(9) 0.022(3) Uani 1 1 d . . . . .
C16 C 0.4931(10) 0.4359(10) 0.2065(8) 0.024(3) Uani 1 1 d . . . . .
C24 C 0.2225(11) 0.4628(14) 0.5296(9) 0.035(4) Uani 1 1 d . . . . .
C8 C 0.7042(11) 0.4000(10) 0.6991(9) 0.026(3) Uani 1 1 d . . . . .
C32 C 0.7508(12) 0.5241(14) 0.9071(10) 0.045(5) Uani 1 1 d . . . . .
H32A H 0.7214 0.4715 0.868 0.067 Uiso 1 1 calc R U . . .
H32B H 0.7587 0.5138 0.9605 0.067 Uiso 1 1 calc R U . . .
H32C H 0.7167 0.5586 0.8989 0.067 Uiso 1 1 calc R U . . .
C27 C 0.8813(12) 0.6479(14) 0.9567(11) 0.047(5) Uani 1 1 d . . . . .
H27A H 0.9398 0.6523 0.9836 0.057 Uiso 1 1 calc R U . . .
H27B H 0.8526 0.6501 0.9973 0.057 Uiso 1 1 calc R U . . .
C28 C 0.8850(13) 0.7200(14) 0.9179(10) 0.049(5) Uani 1 1 d . . . . .
H28A H 0.8287 0.7246 0.9037 0.059 Uiso 1 1 calc R U . . .
H28B H 0.9265 0.7716 0.9555 0.059 Uiso 1 1 calc R U . . .
C33 C 0.8954(12) 0.7703(12) 0.8003(12) 0.043(4) Uani 1 1 d . . . . .
H33A H 0.9119 0.7633 0.7525 0.065 Uiso 1 1 calc R U . . .
H33B H 0.8352 0.7623 0.7855 0.065 Uiso 1 1 calc R U . . .
H33C H 0.9295 0.826 0.833 0.065 Uiso 1 1 calc R U . . .
C29 C 1.0004(13) 0.7159(14) 0.8647(13) 0.051(5) Uani 1 1 d . . . . .
H29A H 1.0345 0.7691 0.8558 0.061 Uiso 1 1 calc R U . . .
H29B H 1.0225 0.7162 0.9214 0.061 Uiso 1 1 calc R U . . .
C30 C 1.0112(13) 0.6474(14) 0.8161(14) 0.052(5) Uani 1 1 d . . . . .
H30A H 1.0044 0.6561 0.7617 0.062 Uiso 1 1 calc R U . . .
H30B H 1.0695 0.649 0.8386 0.062 Uiso 1 1 calc R U . . .
C31 C 0.9557(13) 0.5034(13) 0.7530(11) 0.046(5) Uani 1 1 d . . . . .
H31A H 0.9151 0.4488 0.7506 0.069 Uiso 1 1 calc R U . . .
H31B H 0.9423 0.5169 0.701 0.069 Uiso 1 1 calc R U . . .
H31C H 1.0133 0.503 0.7678 0.069 Uiso 1 1 calc R U . . .
C25 C 0.9665(13) 0.5440(17) 0.8913(11) 0.056(6) Uani 1 1 d . . . . .
H25A H 1.0074 0.5932 0.9326 0.067 Uiso 1 1 calc R U . . .
H25B H 0.9916 0.5011 0.8908 0.067 Uiso 1 1 calc R U . . .
C26 C 0.8846(13) 0.5124(15) 0.9101(12) 0.048(5) Uani 1 1 d . . . . .
H26A H 0.8495 0.4567 0.8762 0.057 Uiso 1 1 calc R U . . .
H26B H 0.8973 0.5072 0.9658 0.057 Uiso 1 1 calc R U . . .
C41 C 0.8671(12) 0.9491(13) 0.7657(11) 0.045(5) Uani 1 1 d . . . . .
H41A H 0.899 0.9325 0.7336 0.067 Uiso 1 1 calc R U . . .
H41B H 0.9068 0.9907 0.8132 0.067 Uiso 1 1 calc R U . . .
H41C H 0.8334 0.9009 0.7811 0.067 Uiso 1 1 calc R U . . .
C35 C 0.7604(13) 1.0103(12) 0.7644(11) 0.042(4) Uani 1 1 d . . . . .
H35A H 0.7986 1.0588 0.8077 0.051 Uiso 1 1 calc R U . . .
H35B H 0.7337 0.9652 0.7885 0.051 Uiso 1 1 calc R U . . .
C34 C 0.6926(11) 1.0320(11) 0.7121(10) 0.033(4) Uani 1 1 d . . . . .
H34A H 0.7195 1.082 0.694 0.04 Uiso 1 1 calc R U . . .
H34B H 0.6571 1.0447 0.7429 0.04 Uiso 1 1 calc R U . . .
C40 C 0.5555(12) 0.9189(11) 0.6534(12) 0.037(4) Uani 1 1 d . . . . .
H40A H 0.566 0.8983 0.7019 0.056 Uiso 1 1 calc R U . . .
H40B H 0.5259 0.9568 0.6582 0.056 Uiso 1 1 calc R U . . .
H40C H 0.5205 0.8725 0.6082 0.056 Uiso 1 1 calc R U . . .
C39 C 0.6199(11) 0.9939(10) 0.5669(9) 0.030(4) Uani 1 1 d . . . . .
H39A H 0.577 0.9485 0.5229 0.036 Uiso 1 1 calc R U . . .
H39B H 0.5974 1.038 0.5744 0.036 Uiso 1 1 calc R U . . .
C38 C 0.7006(12) 1.0267(11) 0.5478(11) 0.037(4) Uani 1 1 d . . . . .
H38A H 0.6878 1.0374 0.4939 0.044 Uiso 1 1 calc R U . . .
H38B H 0.7378 1.0799 0.5854 0.044 Uiso 1 1 calc R U . . .
C42 C 0.7384(12) 0.9283(13) 0.4716(10) 0.042(4) Uani 1 1 d . . . . .
H42A H 0.6782 0.8986 0.4417 0.062 Uiso 1 1 calc R U . . .
H42B H 0.764 0.9699 0.4445 0.062 Uiso 1 1 calc R U . . .
H42C H 0.7675 0.8892 0.4754 0.062 Uiso 1 1 calc R U . . .
C37 C 0.8391(11) 1.0132(12) 0.5950(11) 0.038(4) Uani 1 1 d . . . . .
H37A H 0.8626 1.0586 0.5698 0.045 Uiso 1 1 calc R U . . .
H37B H 0.8688 0.9746 0.5909 0.045 Uiso 1 1 calc R U . . .
C36 C 0.8561(12) 1.0490(11) 0.6828(10) 0.038(4) Uani 1 1 d . . . . .
H36A H 0.9178 1.07 0.711 0.045 Uiso 1 1 calc R U . . .
H36B H 0.8367 1.0957 0.6878 0.045 Uiso 1 1 calc R U . . .
C46 C 0.1343(15) 0.7339(13) 0.5208(14) 0.054(5) Uani 1 1 d . . . . .
H46A H 0.0953 0.7332 0.5522 0.065 Uiso 1 1 calc R U . . .
H46B H 0.1053 0.7359 0.4664 0.065 Uiso 1 1 calc R U . . .
C45 C 0.2127(12) 0.8107(13) 0.5559(13) 0.046(5) Uani 1 1 d . . . . .
H45A H 0.196 0.8585 0.5667 0.055 Uiso 1 1 calc R U . . .
H45B H 0.2442 0.8203 0.5172 0.055 Uiso 1 1 calc R U . . .
C50 C 0.3517(11) 0.8710(13) 0.6505(11) 0.042(4) Uani 1 1 d . . . . .
H50A H 0.3732 0.8685 0.6053 0.064 Uiso 1 1 calc R U . . .
H50B H 0.3456 0.9241 0.6624 0.064 Uiso 1 1 calc R U . . .
H50C H 0.3916 0.8652 0.6967 0.064 Uiso 1 1 calc R U . . .
C44 C 0.2303(15) 0.8011(13) 0.6940(11) 0.049(5) Uani 1 1 d . . . . .
H44A H 0.1701 0.7935 0.6709 0.058 Uiso 1 1 calc R U . . .
H44B H 0.2588 0.8544 0.7334 0.058 Uiso 1 1 calc R U . . .
C43 C 0.2349(12) 0.7335(12) 0.7347(11) 0.040(4) Uani 1 1 d . U . . .
H43A H 0.2005 0.7293 0.7711 0.048 Uiso 1 1 calc R U . . .
H43B H 0.2945 0.7468 0.7668 0.048 Uiso 1 1 calc R U . . .
C49 C 0.2265(12) 0.5924(13) 0.7214(11) 0.040(4) Uani 1 1 d . . . . .
H49A H 0.2877 0.6148 0.7488 0.06 Uiso 1 1 calc R U . . .
H49B H 0.1959 0.583 0.7602 0.06 Uiso 1 1 calc R U . . .
H49C H 0.2109 0.5401 0.6843 0.06 Uiso 1 1 calc R U . . .
C48 C 0.1124(12) 0.6234(17) 0.6344(13) 0.060(7) Uani 1 1 d . . . . .
H48A H 0.0815 0.5764 0.6542 0.073 Uiso 1 1 calc R U . . .
H48B H 0.0921 0.6685 0.6459 0.073 Uiso 1 1 calc R U . . .
C47 C 0.0923(12) 0.5980(15) 0.5498(12) 0.052(6) Uani 1 1 d . . . . .
H47A H 0.0332 0.5926 0.5238 0.063 Uiso 1 1 calc R U . . .
H47B H 0.0958 0.5432 0.537 0.063 Uiso 1 1 calc R U . . .
C51 C 0.1342(10) 0.6167(11) 0.4333(8) 0.030(4) Uani 1 1 d . . . . .
H51A H 0.1452 0.5655 0.432 0.045 Uiso 1 1 calc R U . . .
H51B H 0.0751 0.6041 0.4025 0.045 Uiso 1 1 calc R U . . .
H51C H 0.172 0.654 0.4104 0.045 Uiso 1 1 calc R U . . .
C57 C 0.5754(10) 0.6195(10) 0.0477(9) 0.028(3) Uani 1 1 d . . . . .
H57A H 0.527 0.5822 0.0016 0.034 Uiso 1 1 calc R U . . .
H57B H 0.6101 0.6652 0.0291 0.034 Uiso 1 1 calc R U . . .
C52 C 0.5583(11) 0.7427(11) 0.1138(10) 0.035(4) Uani 1 1 d . . . . .
H52A H 0.5288 0.76 0.1488 0.042 Uiso 1 1 calc R U . . .
H52B H 0.5336 0.7505 0.0605 0.042 Uiso 1 1 calc R U . . .
C58 C 0.4500(10) 0.6070(12) 0.0882(10) 0.033(4) Uani 1 1 d . . . . .
H58A H 0.439 0.5482 0.0847 0.049 Uiso 1 1 calc R U . . .
H58B H 0.4292 0.6273 0.1292 0.049 Uiso 1 1 calc R U . . .
H58C H 0.4207 0.6149 0.0372 0.049 Uiso 1 1 calc R U . . .
C53 C 0.6530(13) 0.7983(13) 0.1455(9) 0.045(5) Uani 1 1 d . . . . .
H53A H 0.681 0.7895 0.1055 0.054 Uiso 1 1 calc R U . . .
H53B H 0.6592 0.8569 0.1556 0.054 Uiso 1 1 calc R U . . .
C59 C 0.7073(13) 0.8417(11) 0.2886(9) 0.037(4) Uani 1 1 d . . . . .
H59A H 0.7347 0.8269 0.3364 0.056 Uiso 1 1 calc R U . . .
H59B H 0.7439 0.896 0.2854 0.056 Uiso 1 1 calc R U . . .
H59C H 0.6527 0.8434 0.2906 0.056 Uiso 1 1 calc R U . . .
C54 C 0.7730(11) 0.7674(11) 0.2190(11) 0.037(4) Uani 1 1 d . . . . .
H54A H 0.8004 0.7611 0.2721 0.044 Uiso 1 1 calc R U . . .
H54B H 0.8123 0.817 0.2088 0.044 Uiso 1 1 calc R U . . .
C60 C 0.7270(10) 0.5598(11) 0.1981(10) 0.033(4) Uani 1 1 d . . . . .
H60A H 0.768 0.5892 0.2504 0.05 Uiso 1 1 calc R U . . .
H60B H 0.6818 0.5125 0.2035 0.05 Uiso 1 1 calc R U . . .
H60C H 0.7558 0.5404 0.1642 0.05 Uiso 1 1 calc R U . . .
C55 C 0.7581(12) 0.6915(12) 0.1571(12) 0.040(4) Uani 1 1 d . . . . .
H55A H 0.7419 0.7024 0.1036 0.048 Uiso 1 1 calc R U . . .
H55B H 0.8116 0.6814 0.1653 0.048 Uiso 1 1 calc R U . . .
C56 C 0.6281(11) 0.5729(13) 0.0832(11) 0.041(4) Uani 1 1 d . . . . .
H56A H 0.5897 0.5192 0.0873 0.049 Uiso 1 1 calc R U . . .
H56B H 0.6591 0.5615 0.0469 0.049 Uiso 1 1 calc R U . . .
C63 C 0.757(4) 0.344(3) 1.039(2) 0.17(2) Uani 1 1 d . . . . .
C65 C 0.9544(16) 1.0272(17) 0.392(2) 0.081(8) Uani 1 1 d . U . . .
C66 C 1.001(2) 0.740(2) 0.277(2) 0.104(11) Uani 1 1 d . U . . .
O1 O 0.113(4) 0.709(3) 0.123(3) 0.24(2) Uani 1 1 d . . . . .
O2 O 0.553(3) 1.074(2) 0.851(2) 0.091(10) Uani 0.6 1 d . U P A 1
C62 C 0.614(3) 1.047(2) 0.875(2) 0.063(9) Uani 0.6 1 d . U P A 1
O13 O 0.507(4) 1.005(4) 0.872(3) 0.11(2) Uani 0.4 1 d . U P B 2
C73 C 0.492(6) 1.069(6) 0.820(6) 0.10(2) Uani 0.4 1 d . U P B 2
O8 O 0.659(3) 0.995(3) 0.114(3) 0.092(12) Uani 0.5 1 d . U P . .
O9 O 0.885(3) 0.974(3) 0.197(3) 0.107(13) Uani 0.5 1 d D U P C 1
C74 C 0.850(5) 1.035(5) 0.196(5) 0.106(17) Uani 0.5 1 d D U P C 1
O14 O 0.890(6) 1.068(6) 0.194(6) 0.20(3) Uani 0.5 1 d D U P D 2
C69 C 0.829(7) 1.090(8) 0.145(7) 0.19(3) Uani 0.5 1 d D U P D 2
O7 O 0.697(4) 1.143(4) 0.092(3) 0.128(17) Uani 0.5 1 d . U P . .
C67 C 0.602(4) 1.143(3) 0.072(2) 0.071(11) Uani 0.5 1 d . U P . .
C68 C 0.633(4) 0.950(3) 0.032(3) 0.080(17) Uani 0.5 1 d . U P . .
O11 O 0.876(2) 0.848(2) 0.0796(18) 0.079(11) Uani 0.5 1 d D . P E 1
C71 C 0.958(3) 0.867(6) 0.128(5) 0.12(3) Uani 0.5 1 d D U P E 1
O12 O 1.006(3) 0.835(3) 0.120(3) 0.092(12) Uani 0.5 1 d D U P F 2
C72 C 1.045(5) 0.874(5) 0.069(4) 0.11(2) Uani 0.5 1 d D U P F 2
C61 C 0.105(3) 0.730(4) 0.056(2) 0.19(3) Uani 1 1 d . . . . .
O10 O 0.901(4) 1.027(4) -0.007(3) 0.14(2) Uani 0.5 1 d D U P . .
C70 C 0.827(4) 0.956(4) -0.037(4) 0.090(18) Uani 0.5 1 d D U P . .
C64 C 0.859(4) 0.469(2) 0.095(4) 0.098(12) Uani 0.5 1 d D U P . .
O4 O 0.888(2) 0.555(2) 0.1044(18) 0.059(7) Uani 0.5 1 d D U P . .

loop_
_atom_site_aniso_label
_atom_site_aniso_U_11
_atom_site_aniso_U_22
_atom_site_aniso_U_33
_atom_site_aniso_U_23
_atom_site_aniso_U_13
_atom_site_aniso_U_12
W1 0.0227(3) 0.0281(3) 0.0192(3) 0.0064(2) 0.0102(2) 0.0141(2)
W2 0.0257(3) 0.0296(3) 0.0162(3) 0.0044(2) 0.0096(2) 0.0128(3)
W3 0.0187(3) 0.0298(3) 0.0200(3) 0.0051(2) 0.0087(2) 0.0118(2)
Cu3 0.0276(10) 0.0396(11) 0.0220(9) 0.0074(8) 0.0131(7) 0.0198(9)
Cu1 0.0246(10) 0.0344(11) 0.0223(9) 0.0050(8) 0.0043(7) 0.0101(8)
Co1 0.0186(13) 0.0262(15) 0.0161(13) 0.0019(11) 0.0078(10) 0.0097(11)
Cu4 0.0251(9) 0.0354(11) 0.0180(8) 0.0062(8) 0.0113(7) 0.0149(8)
Cu2 0.0273(10) 0.0282(10) 0.0261(9) 0.0053(8) 0.0134(7) 0.0126(8)
O3 0.12(2) 0.13(2) 0.15(3) 0.01(2) 0.07(2) 0.012(18)
O5 0.071(11) 0.063(10) 0.068(11) 0.022(8) 0.019(9) 0.004(9)
O6 0.126(10) 0.126(10) 0.126(10) 0.024(5) 0.041(5) 0.046(6)
N9 0.042(9) 0.070(11) 0.032(8) 0.020(8) 0.028(7) 0.032(8)
N12 0.014(6) 0.056(10) 0.032(7) 0.013(7) 0.010(5) 0.020(6)
N11 0.047(10) 0.062(11) 0.056(11) 0.010(9) 0.040(9) 0.028(9)
N10 0.14(2) 0.038(11) 0.043(11) -0.004(8) 0.049(12) 0.019(12)
N13 0.032(8) 0.035(8) 0.029(7) 0.001(6) 0.000(6) 0.021(7)
N4 0.030(7) 0.032(8) 0.030(7) 0.001(6) 0.019(6) 0.014(6)
N6 0.030(7) 0.055(10) 0.029(7) 0.012(7) 0.012(6) 0.034(7)
N7 0.046(10) 0.075(13) 0.046(10) 0.026(9) 0.027(8) 0.033(9)
N5 0.047(9) 0.023(8) 0.058(10) 0.017(7) 0.020(8) 0.015(7)
N1 0.037(8) 0.042(9) 0.027(7) 0.015(6) 0.015(6) 0.026(7)
N3 0.040(8) 0.028(7) 0.024(7) 0.003(6) 0.007(6) 0.018(6)
N21 0.027(7) 0.039(8) 0.029(7) 0.009(6) 0.011(6) 0.017(6)
N20 0.023(7) 0.037(8) 0.019(6) -0.004(6) 0.002(5) 0.004(6)
N18 0.017(6) 0.043(8) 0.015(6) 0.007(6) 0.000(5) 0.005(6)
N19 0.017(6) 0.035(8) 0.035(7) 0.008(6) 0.020(5) 0.010(6)
N23 0.035(8) 0.035(8) 0.037(8) 0.003(7) 0.017(7) -0.006(7)
N22 0.033(8) 0.062(11) 0.023(7) -0.005(7) 0.011(6) 0.018(8)
N14 0.032(7) 0.031(7) 0.025(7) 0.011(6) 0.021(5) 0.018(6)
N2 0.017(6) 0.022(7) 0.029(7) 0.000(5) 0.011(5) 0.005(5)
N17 0.022(7) 0.027(7) 0.021(6) 0.004(5) 0.008(5) 0.011(5)
N15 0.033(7) 0.033(8) 0.019(6) 0.004(5) -0.001(5) 0.024(6)
N16 0.026(7) 0.054(10) 0.024(7) 0.017(6) 0.009(5) 0.026(7)
N24 0.039(8) 0.033(8) 0.033(8) 0.011(6) 0.022(6) 0.024(7)
N8 0.021(6) 0.040(8) 0.021(6) 0.009(6) 0.007(5) 0.020(6)
N27 0.042(9) 0.051(10) 0.040(9) 0.012(7) 0.016(7) 0.026(8)
N26 0.019(7) 0.057(10) 0.032(8) 0.003(7) -0.004(5) 0.009(7)
N25 0.046(9) 0.045(9) 0.017(7) -0.006(6) 0.008(6) 0.006(7)
N28 0.032(8) 0.031(8) 0.031(7) 0.010(6) 0.016(6) 0.007(6)
N29 0.047(9) 0.035(8) 0.021(7) 0.005(6) 0.000(6) 0.017(7)
N30 0.037(8) 0.019(7) 0.030(7) -0.001(5) 0.014(6) 0.010(6)
N31 0.042(9) 0.043(9) 0.021(7) 0.008(6) 0.013(6) 0.017(7)
N32 0.024(7) 0.042(9) 0.037(8) -0.002(7) 0.015(6) 0.013(6)
N33 0.042(8) 0.040(8) 0.034(8) 0.021(7) 0.025(6) 0.023(7)
N34 0.036(8) 0.036(8) 0.010(6) 0.002(5) 0.005(5) 0.018(6)
N35 0.052(9) 0.038(8) 0.015(6) 0.005(6) 0.017(6) 0.020(7)
N36 0.022(6) 0.045(8) 0.012(6) 0.004(5) 0.008(5) 0.019(6)
C9 0.046(11) 0.043(11) 0.041(10) 0.007(8) 0.020(8) 0.031(9)
C10 0.028(9) 0.065(14) 0.032(10) 0.016(9) 0.008(7) 0.011(9)
C11 0.017(8) 0.048(11) 0.021(8) 0.006(7) -0.004(6) 0.009(7)
C12 0.036(5) 0.031(5) 0.030(5) 0.004(4) 0.019(4) 0.014(4)
C13 0.049(11) 0.024(8) 0.015(7) 0.001(6) 0.004(7) 0.010(8)
C3 0.028(8) 0.023(7) 0.011(6) -0.006(5) 0.012(6) 0.004(6)
C1 0.011(7) 0.037(9) 0.023(7) 0.004(6) 0.005(5) 0.003(6)
C7 0.052(12) 0.062(13) 0.040(11) 0.027(10) 0.039(9) 0.028(10)
C6 0.023(8) 0.026(8) 0.025(8) 0.010(6) -0.002(6) -0.001(6)
C4 0.019(8) 0.038(9) 0.027(8) -0.003(7) -0.003(6) 0.019(7)
C5 0.031(9) 0.046(11) 0.031(9) 0.011(8) 0.016(7) 0.024(8)
C20 0.024(8) 0.028(8) 0.029(8) 0.004(7) 0.007(6) 0.007(7)
C18 0.028(5) 0.026(5) 0.023(5) -0.001(4) 0.012(4) 0.010(4)
C19 0.010(6) 0.037(9) 0.009(6) 0.002(6) -0.004(5) 0.011(6)
C23 0.046(12) 0.074(16) 0.027(9) -0.014(10) 0.013(8) 0.027(11)
C22 0.018(7) 0.052(10) 0.012(7) 0.009(7) 0.005(5) 0.014(7)
C21 0.028(5) 0.028(5) 0.021(5) 0.000(4) 0.011(4) 0.010(4)
C17 0.035(9) 0.036(9) 0.006(6) -0.002(6) 0.009(5) 0.016(7)
C2 0.022(7) 0.026(8) 0.018(7) 0.003(6) 0.003(5) 0.012(6)
C14 0.022(8) 0.025(8) 0.053(11) 0.032(8) 0.025(7) 0.015(6)
C15 0.025(8) 0.022(8) 0.025(7) 0.010(6) 0.012(6) 0.014(6)
C16 0.029(8) 0.029(8) 0.013(6) 0.002(6) 0.009(6) 0.010(7)
C24 0.037(9) 0.078(15) 0.020(8) 0.023(8) 0.017(7) 0.049(10)
C8 0.039(9) 0.031(9) 0.016(7) 0.010(6) 0.013(6) 0.019(8)
C32 0.044(11) 0.071(14) 0.023(9) 0.008(9) 0.012(7) 0.026(10)
C27 0.035(10) 0.067(14) 0.028(9) 0.004(9) 0.007(7) 0.009(10)
C28 0.043(11) 0.075(15) 0.023(9) -0.006(9) 0.020(8) 0.013(10)
C33 0.042(11) 0.045(11) 0.046(11) 0.011(9) 0.015(8) 0.018(9)
C29 0.040(11) 0.063(14) 0.058(13) 0.020(11) 0.013(9) 0.030(11)
C30 0.040(11) 0.061(14) 0.060(13) 0.013(11) 0.025(10) 0.021(10)
C31 0.052(12) 0.055(13) 0.029(9) -0.005(9) 0.024(8) 0.013(10)
C25 0.053(12) 0.11(2) 0.025(9) 0.020(11) 0.023(8) 0.046(13)
C26 0.044(11) 0.074(15) 0.042(11) 0.022(10) 0.014(9) 0.040(11)
C41 0.043(11) 0.047(12) 0.031(10) 0.011(8) 0.005(8) 0.005(9)
C35 0.062(13) 0.033(10) 0.040(10) 0.014(8) 0.025(9) 0.021(9)
C34 0.045(10) 0.030(9) 0.037(9) 0.017(7) 0.016(8) 0.022(8)
C40 0.046(11) 0.040(10) 0.051(11) 0.020(9) 0.030(9) 0.032(9)
C39 0.044(10) 0.031(9) 0.017(7) 0.002(6) 0.019(7) 0.011(7)
C38 0.051(11) 0.038(10) 0.036(10) 0.013(8) 0.028(8) 0.024(9)
C42 0.044(11) 0.051(12) 0.030(9) 0.006(8) 0.015(8) 0.015(9)
C37 0.035(10) 0.041(11) 0.049(11) 0.018(9) 0.022(8) 0.019(8)
C36 0.044(11) 0.032(10) 0.033(9) 0.004(7) 0.010(8) 0.011(8)
C46 0.061(14) 0.048(13) 0.055(13) 0.014(10) 0.008(10) 0.031(11)
C45 0.032(10) 0.044(12) 0.069(14) 0.015(10) 0.015(9) 0.022(9)
C50 0.029(9) 0.051(12) 0.038(10) 0.003(9) 0.006(7) 0.009(9)
C44 0.069(14) 0.049(12) 0.034(10) 0.006(9) 0.022(9) 0.027(11)
C43 0.045(6) 0.041(6) 0.036(6) 0.003(4) 0.016(4) 0.018(4)
C49 0.038(10) 0.060(13) 0.032(9) 0.018(9) 0.018(8) 0.022(9)
C48 0.030(10) 0.093(18) 0.063(14) 0.041(13) 0.028(10) 0.010(11)
C47 0.032(10) 0.075(16) 0.044(11) 0.013(11) 0.015(8) 0.009(10)
C51 0.031(9) 0.037(9) 0.016(7) -0.014(6) 0.008(6) 0.011(7)
C57 0.028(8) 0.022(8) 0.031(8) 0.000(6) 0.011(6) 0.006(7)
C52 0.039(10) 0.042(10) 0.031(9) 0.011(8) 0.008(7) 0.026(8)
C58 0.023(8) 0.052(11) 0.035(9) 0.014(8) 0.016(7) 0.021(8)
C53 0.058(12) 0.056(12) 0.011(7) 0.001(8) 0.011(7) 0.012(10)
C59 0.058(12) 0.031(9) 0.017(8) -0.003(7) 0.002(7) 0.020(9)
C54 0.034(9) 0.039(10) 0.042(10) 0.014(8) 0.020(8) 0.010(8)
C60 0.024(8) 0.039(10) 0.040(9) 0.008(8) 0.007(7) 0.018(7)
C55 0.039(10) 0.041(11) 0.048(11) 0.021(9) 0.020(8) 0.017(8)
C56 0.020(8) 0.062(13) 0.043(10) 0.005(9) 0.005(7) 0.024(9)
C63 0.29(6) 0.21(5) 0.10(3) 0.03(3) 0.05(3) 0.22(5)
C65 0.044(14) 0.054(14) 0.15(3) 0.029(13) 0.029(16) 0.018(12)
C66 0.09(2) 0.128(17) 0.11(3) 0.03(2) 0.07(2) 0.030(18)
O1 0.40(7) 0.28(5) 0.22(4) 0.15(4) 0.21(5) 0.25(5)
O2 0.092(11) 0.093(11) 0.090(11) 0.019(5) 0.032(6) 0.033(6)
C62 0.10(3) 0.05(2) 0.034(18) -0.002(16) 0.032(18) 0.03(2)
O13 0.19(6) 0.12(4) 0.07(3) 0.04(3) 0.10(4) 0.06(4)
C73 0.10(2) 0.10(2) 0.10(2) 0.022(7) 0.031(8) 0.036(9)
O8 0.094(13) 0.092(13) 0.090(12) 0.019(6) 0.028(6) 0.035(6)
O9 0.111(16) 0.104(15) 0.102(16) 0.022(10) 0.032(10) 0.037(10)
C74 0.11(2) 0.108(19) 0.10(2) 0.024(10) 0.033(11) 0.038(13)
O14 0.20(3) 0.20(3) 0.20(3) 0.047(12) 0.061(13) 0.073(15)
C69 0.19(3) 0.19(3) 0.19(3) 0.041(13) 0.062(13) 0.067(16)
O7 0.128(17) 0.128(17) 0.129(17) 0.027(6) 0.040(7) 0.049(8)
C67 0.14(3) 0.05(3) 0.03(2) 0.016(19) 0.01(2) 0.05(3)
C68 0.14(5) 0.03(2) 0.08(2) 0.038(18) 0.04(3) 0.03(3)
O11 0.09(3) 0.09(3) 0.034(17) -0.008(16) 0.025(17) 0.01(2)
C71 0.13(3) 0.12(3) 0.12(3) 0.029(12) 0.040(13) 0.044(14)
O12 0.089(15) 0.092(15) 0.091(15) 0.015(10) 0.023(10) 0.036(10)
C72 0.11(3) 0.11(3) 0.11(3) 0.021(11) 0.031(12) 0.043(13)
C61 0.14(4) 0.24(6) 0.06(2) 0.08(3) -0.03(2) -0.06(4)
O10 0.14(2) 0.15(2) 0.14(2) 0.025(11) 0.050(12) 0.051(12)
C70 0.09(2) 0.09(2) 0.09(2) 0.020(11) 0.022(11) 0.036(11)
C64 0.100(13) 0.096(12) 0.099(13) 0.023(6) 0.031(6) 0.036(6)
O4 0.057(8) 0.067(8) 0.054(8) 0.011(5) 0.022(5) 0.022(5)

loop_
_atom_type_symbol
_atom_type_description
_atom_type_scat_dispersion_real
_atom_type_scat_dispersion_imag
_atom_type_scat_source
Co Co 0.3494 0.9721 'International Tables Vol C Tables 4.2.6.8 and 6.1.1.4'
Cu Cu 0.3201 1.2651 'International Tables Vol C Tables 4.2.6.8 and 6.1.1.4'
W W -0.849 6.8722 'International Tables Vol C Tables 4.2.6.8 and 6.1.1.4'
C C 0.0033 0.0016 'International Tables Vol C Tables 4.2.6.8 and 6.1.1.4'
N N 0.0061 0.0033 'International Tables Vol C Tables 4.2.6.8 and 6.1.1.4'
H H 0 0 'International Tables Vol C Tables 4.2.6.8 and 6.1.1.4'
O O 0.0106 0.006 'International Tables Vol C Tables 4.2.6.8 and 6.1.1.4'

loop_
_geom_angle_atom_site_label_1
_geom_angle_atom_site_label_2
_geom_angle_atom_site_label_3
_geom_angle
_geom_angle_site_symmetry_1
_geom_angle_site_symmetry_3
C5 W1 C4 109.0(6) . .
C5 W1 C2 137.5(6) . .
C4 W1 C2 75.1(6) . .
C5 W1 C3 69.1(6) . .
C4 W1 C3 76.9(5) . .
C2 W1 C3 71.1(6) . .
C5 W1 C8 148.9(6) . 2_666
C4 W1 C8 86.8(6) . 2_666
C2 W1 C8 71.5(6) . 2_666
C3 W1 C8 141.9(6) . 2_666
C5 W1 C6 80.0(6) . .
C4 W1 C6 70.1(6) . .
C2 W1 C6 136.2(6) . .
C3 W1 C6 123.5(6) . .
C8 W1 C6 80.7(6) 2_666 .
C5 W1 C1 84.6(6) . .
C4 W1 C1 146.2(6) . .
C2 W1 C1 74.3(6) . .
C3 W1 C1 79.8(5) . .
C8 W1 C1 96.9(6) 2_666 .
C6 W1 C1 143.7(6) . .
C5 W1 C7 76.7(7) . .
C4 W1 C7 140.7(6) . .
C2 W1 C7 127.5(7) . .
C3 W1 C7 137.0(6) . .
C8 W1 C7 74.4(7) 2_666 .
C6 W1 C7 73.0(6) . .
C1 W1 C7 71.6(6) . .
C16 W2 C14 73.8(5) 2_666 .
C16 W2 C11 93.4(6) 2_666 .
C14 W2 C11 142.0(6) . .
C16 W2 C12 97.3(6) 2_666 .
C14 W2 C12 70.7(6) . .
C11 W2 C12 147.2(6) . .
C16 W2 C15 144.8(5) 2_666 .
C14 W2 C15 75.8(5) . .
C11 W2 C15 99.8(6) . .
C12 W2 C15 88.9(6) . .
C16 W2 C13 77.9(6) 2_666 .
C14 W2 C13 71.6(5) . .
C11 W2 C13 70.7(6) . .
C12 W2 C13 141.8(6) . .
C15 W2 C13 76.1(6) . .
C16 W2 C10 142.8(6) 2_666 .
C14 W2 C10 134.6(6) . .
C11 W2 C10 75.6(7) . .
C12 W2 C10 77.1(6) . .
C15 W2 C10 72.4(6) . .
C13 W2 C10 128.4(6) . .
C16 W2 C9 70.2(6) 2_666 .
C14 W2 C9 126.9(6) . .
C11 W2 C9 78.2(7) . .
C12 W2 C9 76.6(6) . .
C15 W2 C9 144.4(6) . .
C13 W2 C9 133.5(6) . .
C10 W2 C9 72.7(7) . .
C17 W3 C20 72.8(6) . .
C17 W3 C24 73.5(6) . 2_666
C20 W3 C24 76.0(6) . 2_666
C17 W3 C22 137.3(6) . .
C20 W3 C22 115.3(6) . .
C24 W3 C22 68.9(6) 2_666 .
C17 W3 C23 128.3(7) . .
C20 W3 C23 139.9(7) . .
C24 W3 C23 138.1(6) 2_666 .
C22 W3 C23 74.2(7) . .
C17 W3 C19 73.6(5) . .
C20 W3 C19 144.3(6) . .
C24 W3 C19 83.2(6) 2_666 .
C22 W3 C19 82.5(5) . .
C23 W3 C19 72.8(7) . .
C17 W3 C18 72.8(6) . .
C20 W3 C18 83.5(6) . .
C24 W3 C18 144.4(6) 2_666 .
C22 W3 C18 146.7(6) . .
C23 W3 C18 74.2(6) . .
C19 W3 C18 97.9(6) . .
C17 W3 C21 136.9(5) . .
C20 W3 C21 69.6(6) . .
C24 W3 C21 115.8(6) 2_666 .
C22 W3 C21 79.3(5) . .
C23 W3 C21 74.7(7) . .
C19 W3 C21 146.0(6) . .
C18 W3 C21 82.6(6) . .
N12 Cu3 N4 90.5(5) . .
N12 Cu3 N33 176.2(5) . .
N4 Cu3 N33 93.3(5) . .
N12 Cu3 N31 91.8(5) . .
N4 Cu3 N31 175.9(6) . .
N33 Cu3 N31 84.4(5) . .
N12 Cu3 N32 96.7(6) . .
N4 Cu3 N32 95.0(5) . .
N33 Cu3 N32 82.5(5) . .
N31 Cu3 N32 81.3(6) . .
N12 Cu3 N24 90.0(6) . .
N4 Cu3 N24 89.8(5) . .
N33 Cu3 N24 90.5(5) . .
N31 Cu3 N24 93.6(5) . .
N32 Cu3 N24 171.7(5) . .
N20 Cu1 N8 90.2(5) . .
N20 Cu1 N27 176.4(6) . .
N8 Cu1 N27 92.6(6) . .
N20 Cu1 N26 93.2(6) . .
N8 Cu1 N26 175.3(5) . .
N27 Cu1 N26 83.8(6) . .
N20 Cu1 N25 95.0(5) . .
N8 Cu1 N25 94.5(5) . .
N27 Cu1 N25 82.5(6) . .
N26 Cu1 N25 82.0(6) . .
N20 Cu1 N13 89.4(5) . .
N8 Cu1 N13 92.0(5) . .
N27 Cu1 N13 92.8(6) . .
N26 Cu1 N13 91.2(5) . .
N25 Cu1 N13 172.1(5) . .
N17 Co1 N17 180 . 2_666
N17 Co1 N14 89.6(5) . .
N17 Co1 N14 90.4(5) 2_666 .
N17 Co1 N14 90.4(5) . 2_666
N17 Co1 N14 89.6(5) 2_666 2_666
N14 Co1 N14 180 . 2_666
N17 Co1 N2 91.1(5) . 2_666
N17 Co1 N2 88.9(5) 2_666 2_666
N14 Co1 N2 89.6(5) . 2_666
N14 Co1 N2 90.4(5) 2_666 2_666
N17 Co1 N2 88.9(5) . .
N17 Co1 N2 91.1(5) 2_666 .
N14 Co1 N2 90.4(5) . .
N14 Co1 N2 89.6(5) 2_666 .
N2 Co1 N2 180.0(6) 2_666 .
N1 Cu4 N19 89.9(5) . .
N1 Cu4 N36 177.4(5) . .
N19 Cu4 N36 92.7(5) . .
N1 Cu4 N34 92.5(5) . .
N19 Cu4 N34 176.2(5) . .
N36 Cu4 N34 85.0(5) . .
N1 Cu4 N35 96.8(5) . .
N19 Cu4 N35 95.4(5) . .
N36 Cu4 N35 82.5(5) . .
N34 Cu4 N35 81.3(5) . .
N1 Cu4 N16 88.8(5) . .
N19 Cu4 N16 91.9(5) . .
N36 Cu4 N16 91.5(5) . .
N34 Cu4 N16 91.1(5) . .
N35 Cu4 N16 170.7(4) . .
N18 Cu2 N15 89.4(5) . .
N18 Cu2 N30 92.8(5) . .
N15 Cu2 N30 176.0(5) . .
N18 Cu2 N28 177.1(5) . .
N15 Cu2 N28 93.4(5) . .
N30 Cu2 N28 84.4(5) . .
N18 Cu2 N29 96.9(5) . .
N15 Cu2 N29 94.4(5) . .
N30 Cu2 N29 82.1(5) . .
N28 Cu2 N29 82.2(6) . .
N18 Cu2 N3 90.7(5) . .
N15 Cu2 N3 89.7(5) . .
N30 Cu2 N3 93.6(5) . .
N28 Cu2 N3 90.1(5) . .
N29 Cu2 N3 171.5(5) . .
C12 N12 Cu3 171.6(14) . .
C13 N13 Cu1 171.0(13) . .
C4 N4 Cu3 172.6(14) . .
C1 N1 Cu4 174.3(14) . .
C3 N3 Cu2 168.4(13) . .
C20 N20 Cu1 172.1(14) . .
C18 N18 Cu2 165.5(12) . .
C19 N19 Cu4 176.0(14) . .
C14 N14 Co1 166.5(12) . .
C2 N2 Co1 164.6(12) . .
C17 N17 Co1 165.7(12) . .
C15 N15 Cu2 170.7(12) . .
C16 N16 Cu4 165.7(12) . .
C24 N24 Cu3 171.2(12) . .
C8 N8 Cu1 169.9(12) . .
C32 N27 C27 110.8(15) . .
C32 N27 C26 107.8(16) . .
C27 N27 C26 110.1(16) . .
C32 N27 Cu1 113.6(11) . .
C27 N27 Cu1 109.6(12) . .
C26 N27 Cu1 104.7(11) . .
C28 N26 C33 108.9(16) . .
C28 N26 C29 112.2(15) . .
C33 N26 C29 110.6(15) . .
C28 N26 Cu1 102.9(12) . .
C33 N26 Cu1 112.3(11) . .
C29 N26 Cu1 109.8(13) . .
C30 N25 C31 109.5(15) . .
C30 N25 C25 111.4(16) . .
C31 N25 C25 110.3(17) . .
C30 N25 Cu1 102.0(12) . .
C31 N25 Cu1 115.7(12) . .
C25 N25 Cu1 107.8(11) . .
C40 N28 C39 108.7(13) . .
C40 N28 C34 109.7(13) . .
C39 N28 C34 111.7(13) . .
C40 N28 Cu2 113.6(10) . .
C39 N28 Cu2 102.6(9) . .
C34 N28 Cu2 110.4(10) . .
C41 N29 C35 112.1(14) . .
C41 N29 C36 112.1(15) . .
C35 N29 C36 113.8(14) . .
C41 N29 Cu2 112.5(11) . .
C35 N29 Cu2 99.0(11) . .
C36 N29 Cu2 106.6(10) . .
C42 N30 C37 107.8(13) . .
C42 N30 C38 110.7(14) . .
C37 N30 C38 111.3(13) . .
C42 N30 Cu2 113.1(11) . .
C37 N30 Cu2 105.8(10) . .
C38 N30 Cu2 108.0(10) . .
C48 N31 C49 113.3(16) . .
C48 N31 C43 112.1(17) . .
C49 N31 C43 108.2(14) . .
C48 N31 Cu3 106.7(11) . .
C49 N31 Cu3 111.2(10) . .
C43 N31 Cu3 105.0(11) . .
C50 N32 C44 115.2(15) . .
C50 N32 C45 108.0(15) . .
C44 N32 C45 111.5(15) . .
C50 N32 Cu3 115.2(11) . .
C44 N32 Cu3 106.2(12) . .
C45 N32 Cu3 99.6(11) . .
C46 N33 C47 110.8(16) . .
C46 N33 C51 110.2(14) . .
C47 N33 C51 107.2(15) . .
C46 N33 Cu3 112.0(13) . .
C47 N33 Cu3 102.2(11) . .
C51 N33 Cu3 114.0(10) . .
C58 N34 C52 108.6(13) . .
C58 N34 C57 109.3(12) . .
C52 N34 C57 112.1(13) . .
C58 N34 Cu4 113.1(10) . .
C52 N34 Cu4 104.8(9) . .
C57 N34 Cu4 108.8(10) . .
C53 N35 C54 113.5(14) . .
C53 N35 C59 111.9(14) . .
C54 N35 C59 110.7(14) . .
C53 N35 Cu4 108.0(11) . .
C54 N35 Cu4 99.4(10) . .
C59 N35 Cu4 112.7(10) . .
C56 N36 C60 110.1(14) . .
C56 N36 C55 111.0(14) . .
C60 N36 C55 110.7(12) . .
C56 N36 Cu4 100.8(9) . .
C60 N36 Cu4 112.8(9) . .
C55 N36 Cu4 111.0(10) . .
N9 C9 W2 174.6(17) . .
N10 C10 W2 174.7(18) . .
N11 C11 W2 179.1(17) . .
N12 C12 W2 177.2(15) . .
N13 C13 W2 179.9(19) . .
N3 C3 W1 179.0(14) . .
N1 C1 W1 177.8(14) . .
N7 C7 W1 177(2) . .
N6 C6 W1 176.0(14) . .
N4 C4 W1 174.8(14) . .
N5 C5 W1 177.8(15) . .
N20 C20 W3 176.5(14) . .
N18 C18 W3 172.4(14) . .
N19 C19 W3 177.4(14) . .
N23 C23 W3 176.1(15) . .
N22 C22 W3 176.2(14) . .
N21 C21 W3 178.0(15) . .
N17 C17 W3 175.4(12) . .
N2 C2 W1 178.3(13) . .
N14 C14 W2 177.8(12) . .
N15 C15 W2 176.3(13) . .
N16 C16 W2 178.1(13) . 2_666
N24 C24 W3 178.3(15) . 2_666
N8 C8 W1 172.8(13) . 2_666
N27 C32 H32A 109.5 . .
N27 C32 H32B 109.5 . .
H32A C32 H32B 109.5 . .
N27 C32 H32C 109.5 . .
H32A C32 H32C 109.5 . .
H32B C32 H32C 109.5 . .
N27 C27 C28 111.7(15) . .
N27 C27 H27A 109.3 . .
C28 C27 H27A 109.3 . .
N27 C27 H27B 109.3 . .
C28 C27 H27B 109.3 . .
H27A C27 H27B 108 . .
N26 C28 C27 110.5(17) . .
N26 C28 H28A 109.5 . .
C27 C28 H28A 109.5 . .
N26 C28 H28B 109.5 . .
C27 C28 H28B 109.5 . .
H28A C28 H28B 108.1 . .
N26 C33 H33A 109.5 . .
N26 C33 H33B 109.5 . .
H33A C33 H33B 109.5 . .
N26 C33 H33C 109.5 . .
H33A C33 H33C 109.5 . .
H33B C33 H33C 109.5 . .
C30 C29 N26 113.0(18) . .
C30 C29 H29A 109 . .
N26 C29 H29A 109 . .
C30 C29 H29B 109 . .
N26 C29 H29B 109 . .
H29A C29 H29B 107.8 . .
N25 C30 C29 113.0(17) . .
N25 C30 H30A 109 . .
C29 C30 H30A 109 . .
N25 C30 H30B 109 . .
C29 C30 H30B 109 . .
H30A C30 H30B 107.8 . .
N25 C31 H31A 109.5 . .
N25 C31 H31B 109.5 . .
H31A C31 H31B 109.5 . .
N25 C31 H31C 109.5 . .
H31A C31 H31C 109.5 . .
H31B C31 H31C 109.5 . .
N25 C25 C26 109.8(16) . .
N25 C25 H25A 109.7 . .
C26 C25 H25A 109.7 . .
N25 C25 H25B 109.7 . .
C26 C25 H25B 109.7 . .
H25A C25 H25B 108.2 . .
N27 C26 C25 113.0(18) . .
N27 C26 H26A 109 . .
C25 C26 H26A 109 . .
N27 C26 H26B 109 . .
C25 C26 H26B 109 . .
H26A C26 H26B 107.8 . .
N29 C41 H41A 109.5 . .
N29 C41 H41B 109.5 . .
H41A C41 H41B 109.5 . .
N29 C41 H41C 109.5 . .
H41A C41 H41C 109.5 . .
H41B C41 H41C 109.5 . .
N29 C35 C34 111.2(15) . .
N29 C35 H35A 109.4 . .
C34 C35 H35A 109.4 . .
N29 C35 H35B 109.4 . .
C34 C35 H35B 109.4 . .
H35A C35 H35B 108 . .
C35 C34 N28 111.7(14) . .
C35 C34 H34A 109.3 . .
N28 C34 H34A 109.3 . .
C35 C34 H34B 109.3 . .
N28 C34 H34B 109.3 . .
H34A C34 H34B 107.9 . .
N28 C40 H40A 109.5 . .
N28 C40 H40B 109.5 . .
H40A C40 H40B 109.5 . .
N28 C40 H40C 109.5 . .
H40A C40 H40C 109.5 . .
H40B C40 H40C 109.5 . .
C38 C39 N28 108.8(14) . .
C38 C39 H39A 109.9 . .
N28 C39 H39A 109.9 . .
C38 C39 H39B 109.9 . .
N28 C39 H39B 109.9 . .
H39A C39 H39B 108.3 . .
N30 C38 C39 112.6(14) . .
N30 C38 H38A 109.1 . .
C39 C38 H38A 109.1 . .
N30 C38 H38B 109.1 . .
C39 C38 H38B 109.1 . .
H38A C38 H38B 107.8 . .
N30 C42 H42A 109.5 . .
N30 C42 H42B 109.5 . .
H42A C42 H42B 109.5 . .
N30 C42 H42C 109.5 . .
H42A C42 H42C 109.5 . .
H42B C42 H42C 109.5 . .
N30 C37 C36 112.4(14) . .
N30 C37 H37A 109.1 . .
C36 C37 H37A 109.1 . .
N30 C37 H37B 109.1 . .
C36 C37 H37B 109.1 . .
H37A C37 H37B 107.9 . .
N29 C36 C37 110.1(14) . .
N29 C36 H36A 109.6 . .
C37 C36 H36A 109.6 . .
N29 C36 H36B 109.6 . .
C37 C36 H36B 109.6 . .
H36A C36 H36B 108.2 . .
N33 C46 C45 114.3(17) . .
N33 C46 H46A 108.7 . .
C45 C46 H46A 108.7 . .
N33 C46 H46B 108.7 . .
C45 C46 H46B 108.7 . .
H46A C46 H46B 107.6 . .
C46 C45 N32 111.9(17) . .
C46 C45 H45A 109.2 . .
N32 C45 H45A 109.2 . .
C46 C45 H45B 109.2 . .
N32 C45 H45B 109.2 . .
H45A C45 H45B 107.9 . .
N32 C50 H50A 109.5 . .
N32 C50 H50B 109.5 . .
H50A C50 H50B 109.5 . .
N32 C50 H50C 109.5 . .
H50A C50 H50C 109.5 . .
H50B C50 H50C 109.5 . .
N32 C44 C43 112.9(17) . .
N32 C44 H44A 109 . .
C43 C44 H44A 109 . .
N32 C44 H44B 109 . .
C43 C44 H44B 109 . .
H44A C44 H44B 107.8 . .
C44 C43 N31 112.2(15) . .
C44 C43 H43A 109.2 . .
N31 C43 H43A 109.2 . .
C44 C43 H43B 109.2 . .
N31 C43 H43B 109.2 . .
H43A C43 H43B 107.9 . .
N31 C49 H49A 109.5 . .
N31 C49 H49B 109.5 . .
H49A C49 H49B 109.5 . .
N31 C49 H49C 109.5 . .
H49A C49 H49C 109.5 . .
H49B C49 H49C 109.5 . .
C47 C48 N31 113.6(16) . .
C47 C48 H48A 108.9 . .
N31 C48 H48A 108.9 . .
C47 C48 H48B 108.9 . .
N31 C48 H48B 108.9 . .
H48A C48 H48B 107.7 . .
C48 C47 N33 112.4(17) . .
C48 C47 H47A 109.1 . .
N33 C47 H47A 109.1 . .
C48 C47 H47B 109.1 . .
N33 C47 H47B 109.1 . .
H47A C47 H47B 107.9 . .
N33 C51 H51A 109.5 . .
N33 C51 H51B 109.5 . .
H51A C51 H51B 109.5 . .
N33 C51 H51C 109.5 . .
H51A C51 H51C 109.5 . .
H51B C51 H51C 109.5 . .
C56 C57 N34 109.6(14) . .
C56 C57 H57A 109.8 . .
N34 C57 H57A 109.8 . .
C56 C57 H57B 109.8 . .
N34 C57 H57B 109.8 . .
H57A C57 H57B 108.2 . .
N34 C52 C53 113.1(14) . .
N34 C52 H52A 109 . .
C53 C52 H52A 109 . .
N34 C52 H52B 109 . .
C53 C52 H52B 109 . .
H52A C52 H52B 107.8 . .
N34 C58 H58A 109.5 . .
N34 C58 H58B 109.5 . .
H58A C58 H58B 109.5 . .
N34 C58 H58C 109.5 . .
H58A C58 H58C 109.5 . .
H58B C58 H58C 109.5 . .
N35 C53 C52 110.0(15) . .
N35 C53 H53A 109.7 . .
C52 C53 H53A 109.7 . .
N35 C53 H53B 109.7 . .
C52 C53 H53B 109.7 . .
H53A C53 H53B 108.2 . .
N35 C59 H59A 109.5 . .
N35 C59 H59B 109.5 . .
H59A C59 H59B 109.5 . .
N35 C59 H59C 109.5 . .
H59A C59 H59C 109.5 . .
H59B C59 H59C 109.5 . .
N35 C54 C55 112.4(15) . .
N35 C54 H54A 109.1 . .
C55 C54 H54A 109.1 . .
N35 C54 H54B 109.1 . .
C55 C54 H54B 109.1 . .
H54A C54 H54B 107.9 . .
N36 C60 H60A 109.5 . .
N36 C60 H60B 109.5 . .
H60A C60 H60B 109.5 . .
N36 C60 H60C 109.5 . .
H60A C60 H60C 109.5 . .
H60B C60 H60C 109.5 . .
N36 C55 C54 111.8(14) . .
N36 C55 H55A 109.3 . .
C54 C55 H55A 109.3 . .
N36 C55 H55B 109.3 . .
C54 C55 H55B 109.3 . .
H55A C55 H55B 107.9 . .
N36 C56 C57 114.4(15) . .
N36 C56 H56A 108.7 . .
C57 C56 H56A 108.7 . .
N36 C56 H56B 108.7 . .
C57 C56 H56B 108.7 . .
H56A C56 H56B 107.6 . .

loop_
_geom_bond_atom_site_label_1
_geom_bond_atom_site_label_2
_geom_bond_distance
_geom_bond_site_symmetry_2
W1 C5 2.124(19) .
W1 C4 2.149(17) .
W1 C2 2.154(15) .
W1 C3 2.158(15) .
W1 C8 2.159(17) 2_666
W1 C6 2.160(17) .
W1 C1 2.164(15) .
W1 C7 2.200(19) .
W2 C16 2.098(16) 2_666
W2 C14 2.136(19) .
W2 C11 2.136(15) .
W2 C12 2.148(18) .
W2 C15 2.151(14) .
W2 C13 2.160(19) .
W2 C10 2.18(2) .
W2 C9 2.177(18) .
W3 C17 2.136(16) .
W3 C20 2.148(16) .
W3 C24 2.15(2) 2_666
W3 C22 2.156(15) .
W3 C23 2.16(3) .
W3 C19 2.165(12) .
W3 C18 2.176(15) .
W3 C21 2.178(16) .
Cu3 N12 1.989(13) .
Cu3 N4 2.030(13) .
Cu3 N33 2.059(15) .
Cu3 N31 2.114(14) .
Cu3 N32 2.290(15) .
Cu3 N24 2.370(15) .
Cu1 N20 2.038(14) .
Cu1 N8 2.059(15) .
Cu1 N27 2.070(16) .
Cu1 N26 2.127(16) .
Cu1 N25 2.234(17) .
Cu1 N13 2.291(14) .
Co1 N17 2.054(13) .
Co1 N17 2.054(12) 2_666
Co1 N14 2.080(12) .
Co1 N14 2.080(12) 2_666
Co1 N2 2.084(14) 2_666
Co1 N2 2.084(13) .
Cu4 N1 2.000(13) .
Cu4 N19 2.031(14) .
Cu4 N36 2.095(11) .
Cu4 N34 2.096(12) .
Cu4 N35 2.298(15) .
Cu4 N16 2.381(16) .
Cu2 N18 2.012(15) .
Cu2 N15 2.012(14) .
Cu2 N30 2.075(14) .
Cu2 N28 2.085(15) .
Cu2 N29 2.294(14) .
Cu2 N3 2.396(14) .
O3 C63 1.31(4) .
O5 C65 1.46(3) .
O6 C66 1.35(4) .
N9 C9 1.13(2) .
N12 C12 1.16(2) .
N11 C11 1.17(2) .
N10 C10 1.14(3) .
N13 C13 1.15(2) .
N4 C4 1.17(2) .
N6 C6 1.18(2) .
N7 C7 1.10(2) .
N5 C5 1.17(2) .
N1 C1 1.143(19) .
N3 C3 1.154(19) .
N21 C21 1.15(2) .
N20 C20 1.18(2) .
N18 C18 1.16(2) .
N19 C19 1.140(18) .
N23 C23 1.17(3) .
N22 C22 1.15(2) .
N14 C14 1.19(2) .
N2 C2 1.131(19) .
N17 C17 1.17(2) .
N15 C15 1.16(2) .
N16 C16 1.22(2) .
N24 C24 1.17(2) .
N8 C8 1.15(2) .
N27 C32 1.49(2) .
N27 C27 1.49(3) .
N27 C26 1.50(2) .
N26 C28 1.48(2) .
N26 C33 1.48(2) .
N26 C29 1.49(2) .
N25 C30 1.46(3) .
N25 C31 1.48(2) .
N25 C25 1.49(2) .
N28 C40 1.47(2) .
N28 C39 1.50(2) .
N28 C34 1.50(2) .
N29 C41 1.47(2) .
N29 C35 1.47(2) .
N29 C36 1.49(2) .
N30 C42 1.47(2) .
N30 C37 1.49(2) .
N30 C38 1.49(2) .
N31 C48 1.47(2) .
N31 C49 1.48(2) .
N31 C43 1.50(2) .
N32 C50 1.45(2) .
N32 C44 1.46(2) .
N32 C45 1.51(2) .
N33 C46 1.46(2) .
N33 C47 1.49(2) .
N33 C51 1.509(19) .
N34 C58 1.49(2) .
N34 C52 1.49(2) .
N34 C57 1.506(19) .
N35 C53 1.45(2) .
N35 C54 1.48(2) .
N35 C59 1.48(2) .
N36 C56 1.47(2) .
N36 C60 1.48(2) .
N36 C55 1.50(2) .
C16 W2 2.098(16) 2_666
C24 W3 2.15(2) 2_666
C8 W1 2.159(17) 2_666
C32 H32A 0.98 .
C32 H32B 0.98 .
C32 H32C 0.98 .
C27 C28 1.51(3) .
C27 H27A 0.99 .
C27 H27B 0.99 .
C28 H28A 0.99 .
C28 H28B 0.99 .
C33 H33A 0.98 .
C33 H33B 0.98 .
C33 H33C 0.98 .
C29 C30 1.49(3) .
C29 H29A 0.99 .
C29 H29B 0.99 .
C30 H30A 0.99 .
C30 H30B 0.99 .
C31 H31A 0.98 .
C31 H31B 0.98 .
C31 H31C 0.98 .
C25 C26 1.50(3) .
C25 H25A 0.99 .
C25 H25B 0.99 .
C26 H26A 0.99 .
C26 H26B 0.99 .
C41 H41A 0.98 .
C41 H41B 0.98 .
C41 H41C 0.98 .
C35 C34 1.50(3) .
C35 H35A 0.99 .
C35 H35B 0.99 .
C34 H34A 0.99 .
C34 H34B 0.99 .
C40 H40A 0.98 .
C40 H40B 0.98 .
C40 H40C 0.98 .
C39 C38 1.49(2) .
C39 H39A 0.99 .
C39 H39B 0.99 .
C38 H38A 0.99 .
C38 H38B 0.99 .
C42 H42A 0.98 .
C42 H42B 0.98 .
C42 H42C 0.98 .
C37 C36 1.54(2) .
C37 H37A 0.99 .
C37 H37B 0.99 .
C36 H36A 0.99 .
C36 H36B 0.99 .
C46 C45 1.50(3) .
C46 H46A 0.99 .
C46 H46B 0.99 .
C45 H45A 0.99 .
C45 H45B 0.99 .
C50 H50A 0.98 .
C50 H50B 0.98 .
C50 H50C 0.98 .
C44 C43 1.48(3) .
C44 H44A 0.99 .
C44 H44B 0.99 .
C43 H43A 0.99 .
C43 H43B 0.99 .
C49 H49A 0.98 .
C49 H49B 0.98 .
C49 H49C 0.98 .
C48 C47 1.44(3) .
C48 H48A 0.99 .
C48 H48B 0.99 .
C47 H47A 0.99 .
C47 H47B 0.99 .
C51 H51A 0.98 .
C51 H51B 0.98 .
C51 H51C 0.98 .
C57 C56 1.50(2) .
C57 H57A 0.99 .
C57 H57B 0.99 .
C52 C53 1.54(3) .
C52 H52A 0.99 .
C52 H52B 0.99 .
C58 H58A 0.98 .
C58 H58B 0.98 .
C58 H58C 0.98 .
C53 H53A 0.99 .
C53 H53B 0.99 .
C59 H59A 0.98 .
C59 H59B 0.98 .
C59 H59C 0.98 .
C54 C55 1.53(3) .
C54 H54A 0.99 .
C54 H54B 0.99 .
C60 H60A 0.98 .
C60 H60B 0.98 .
C60 H60C 0.98 .
C55 H55A 0.99 .
C55 H55B 0.99 .
C56 H56A 0.99 .
C56 H56B 0.99 .
O1 C61 1.29(5) .
O2 C62 1.32(5) .
O13 C73 1.58(11) .
O8 C68 1.46(7) .
O9 C74 1.40(2) .
O14 C69 1.40(2) .
O7 C67 1.61(8) .
O11 C71 1.39(2) .
O12 C72 1.39(2) .
O10 C70 1.40(2) .
C64 O4 1.40(2) .

loop_
_geom_torsion_atom_site_label_1
_geom_torsion_atom_site_label_2
_geom_torsion_atom_site_label_3
_geom_torsion_atom_site_label_4
_geom_torsion
C32 N27 C27 C28 -108.2(18)
C26 N27 C27 C28 132.7(17)
Cu1 N27 C27 C28 18.0(18)
C33 N26 C28 C27 168.0(15)
C29 N26 C28 C27 -69(2)
Cu1 N26 C28 C27 48.8(16)
N27 C27 C28 N26 -47(2)
C28 N26 C29 C30 132(2)
C33 N26 C29 C30 -106(2)
Cu1 N26 C29 C30 18(2)
C31 N25 C30 C29 170.4(18)
C25 N25 C30 C29 -67(2)
Cu1 N25 C30 C29 47.4(19)
N26 C29 C30 N25 -47(3)
C30 N25 C25 C26 132(2)
C31 N25 C25 C26 -106(2)
Cu1 N25 C25 C26 21(2)
C32 N27 C26 C25 172.1(16)
C27 N27 C26 C25 -67(2)
Cu1 N27 C26 C25 50.8(19)
N25 C25 C26 N27 -49(2)
C41 N29 C35 C34 -170.3(15)
C36 N29 C35 C34 61(2)
Cu2 N29 C35 C34 -51.4(15)
N29 C35 C34 N28 54(2)
C40 N28 C34 C35 102.9(16)
C39 N28 C34 C35 -136.5(15)
Cu2 N28 C34 C35 -23.0(16)
C40 N28 C39 C38 -171.3(14)
C34 N28 C39 C38 67.5(17)
Cu2 N28 C39 C38 -50.7(14)
C42 N30 C38 C39 105.6(16)
C37 N30 C38 C39 -134.5(15)
Cu2 N30 C38 C39 -18.7(17)
N28 C39 C38 N30 48.1(18)
C42 N30 C37 C36 -172.7(15)
C38 N30 C37 C36 65.7(18)
Cu2 N30 C37 C36 -51.5(16)
C41 N29 C36 C37 101.0(17)
C35 N29 C36 C37 -130.5(16)
Cu2 N29 C36 C37 -22.4(17)
N30 C37 C36 N29 50(2)
C47 N33 C46 C45 131.5(19)
C51 N33 C46 C45 -109.9(19)
Cu3 N33 C46 C45 18(2)
N33 C46 C45 N32 -47(2)
C50 N32 C45 C46 166.1(17)
C44 N32 C45 C46 -66(2)
Cu3 N32 C45 C46 45.5(17)
C50 N32 C44 C43 -105(2)
C45 N32 C44 C43 131.3(18)
Cu3 N32 C44 C43 23.7(19)
N32 C44 C43 N31 -51(2)
C48 N31 C43 C44 -66(2)
C49 N31 C43 C44 168.6(16)
Cu3 N31 C43 C44 49.8(17)
C49 N31 C48 C47 -107(2)
C43 N31 C48 C47 130(2)
Cu3 N31 C48 C47 16(2)
N31 C48 C47 N33 -45(3)
C46 N33 C47 C48 -71(2)
C51 N33 C47 C48 169.1(18)
Cu3 N33 C47 C48 49(2)
C58 N34 C57 C56 -108.7(15)
C52 N34 C57 C56 130.8(14)
Cu4 N34 C57 C56 15.3(16)
C58 N34 C52 C53 172.3(13)
C57 N34 C52 C53 -66.7(17)
Cu4 N34 C52 C53 51.1(15)
C54 N35 C53 C52 131.1(16)
C59 N35 C53 C52 -102.7(18)
Cu4 N35 C53 C52 22.0(17)
N34 C52 C53 N35 -50.4(19)
C53 N35 C54 C55 -65.2(19)
C59 N35 C54 C55 168.0(14)
Cu4 N35 C54 C55 49.2(14)
C56 N36 C55 C54 131.5(15)
C60 N36 C55 C54 -105.9(16)
Cu4 N36 C55 C54 20.2(17)
N35 C54 C55 N36 -51(2)
C60 N36 C56 C57 169.5(14)
C55 N36 C56 C57 -67.5(18)
Cu4 N36 C56 C57 50.2(16)
N34 C57 C56 N36 -46.1(19)
